data_7717989
loop_
_publ_author_name
'Chen, Xiao'
'Zhang, Qinguo'
'Kaswer, Ashley'
'Kim, Hyunjeong'
'Ahmed, Maisha'
'Neary, Michelle C.'
'Cheng, Shu-Yuan'
'Zhang, Guoqi'
'Rauceo, Jason M.'

_publ_section_title
;
 Indium(III)-terpyridine complexes: synthesis, structures and remarkable
 antifungal and anticancer activities.
;
_journal_issue 11
_journal_name_full 'Dalton transactions (Cambridge, England : 2003)'
_journal_page_first 4656
_journal_page_last 4663
_journal_paper_doi 10.1039/d4dt03492a
_journal_volume 54
_journal_year 2025
_chemical_formula_moiety 'C15 H10 Cl4 In N3, C H4 O'
_chemical_formula_sum 'C16 H14 Cl4 In N3 O'
_chemical_formula_weight 520.92
_space_group_crystal_system triclinic
_space_group_IT_number 2
_space_group_name_Hall '-P 1'
_space_group_name_H-M_alt 'P -1'
_atom_sites_solution_hydrogens mixed
_atom_sites_solution_primary dual
_atom_sites_solution_secondary difmap
_audit_creation_method SHELXL-2018/3
_audit_update_record
;
2025-02-03 deposited with the CCDC.	2025-02-10 downloaded from the CCDC.
;
_cell_angle_alpha 104.902(2)
_cell_angle_beta 92.935(2)
_cell_angle_gamma 93.306(2)
_cell_formula_units_Z 2
_cell_length_a 8.6481(5)
_cell_length_b 10.2867(6)
_cell_length_c 10.9814(6)
_cell_measurement_reflns_used 9707
_cell_measurement_temperature 130(2)
_cell_measurement_theta_max 44.17
_cell_measurement_theta_min 2.36
_cell_volume 940.27(9)
_computing_cell_refinement 'Bruker SAINT'
_computing_data_collection 'Bruker APEX4'
_computing_data_reduction 'Bruker SAINT'
_computing_molecular_graphics 'Bruker SHELXTL'
_computing_publication_material 'Bruker SHELXTL'
_computing_structure_refinement 'SHELXL-2018/3 (Sheldrick, 2018)'
_computing_structure_solution 'SHELXT 2018/2 (Sheldrick, 2018)'
_diffrn_ambient_temperature 130(2)
_diffrn_measured_fraction_theta_full 0.993
_diffrn_measured_fraction_theta_max 0.992
_diffrn_measurement_device_type 'Bruker D8 with PHOTON III detector'
_diffrn_measurement_method '\f and \w shutterless scans'
_diffrn_radiation_type MoK\a
_diffrn_radiation_wavelength 0.71073
_diffrn_reflns_av_R_equivalents 0.0556
_diffrn_reflns_av_unetI/netI 0.0422
_diffrn_reflns_Laue_measured_fraction_full 0.993
_diffrn_reflns_Laue_measured_fraction_max 0.992
_diffrn_reflns_limit_h_max 16
_diffrn_reflns_limit_h_min -16
_diffrn_reflns_limit_k_max 20
_diffrn_reflns_limit_k_min -19
_diffrn_reflns_limit_l_max 21
_diffrn_reflns_limit_l_min -21
_diffrn_reflns_number 72062
_diffrn_reflns_point_group_measured_fraction_full 0.993
_diffrn_reflns_point_group_measured_fraction_max 0.992
_diffrn_reflns_theta_full 25.000
_diffrn_reflns_theta_max 44.251
_diffrn_reflns_theta_min 1.924
_exptl_absorpt_coefficient_mu 1.835
_exptl_absorpt_correction_T_max 0.7487
_exptl_absorpt_correction_T_min 0.5303
_exptl_absorpt_correction_type multi-scan
_exptl_absorpt_process_details sadabs
_exptl_crystal_colour brown
_exptl_crystal_density_diffrn 1.840
_exptl_crystal_description block
_exptl_crystal_F_000 512
_exptl_crystal_size_max 0.490
_exptl_crystal_size_mid 0.420
_exptl_crystal_size_min 0.050
_refine_diff_density_max 2.737
_refine_diff_density_min -1.047
_refine_diff_density_rms 0.158
_refine_ls_extinction_method none
_refine_ls_goodness_of_fit_ref 1.037
_refine_ls_hydrogen_treatment mixed
_refine_ls_matrix_type full
_refine_ls_number_parameters 231
_refine_ls_number_reflns 14805
_refine_ls_number_restraints 0
_refine_ls_restrained_S_all 1.037
_refine_ls_R_factor_all 0.0421
_refine_ls_R_factor_gt 0.0347
_refine_ls_shift/su_max 0.001
_refine_ls_shift/su_mean 0.000
_refine_ls_structure_factor_coef Fsqd
_refine_ls_weighting_details 'w=1/[\s^2^(Fo^2^)+(0.0451P)^2^+0.4164P] where P=(Fo^2^+2Fc^2^)/3'
_refine_ls_weighting_scheme calc
_refine_ls_wR_factor_gt 0.0865
_refine_ls_wR_factor_ref 0.0919
_reflns_Friedel_coverage 0.000
_reflns_number_gt 12894
_reflns_number_total 14805
_reflns_threshold_expression 'I > 2\s(I)'
_cod_data_source_file d4dt03492a2.cif
_cod_data_source_block gz1667-1
_cod_depositor_comments 'Adding full bibliography for 7717989--7717991.cif.'
_cod_database_code 7717989
_shelx_shelxl_version_number 2018/3
_shelx_space_group_comment
; 
The symmetry employed for this shelxl refinement is uniquely defined 
by the following loop, which should always be used as a source of 
symmetry information in preference to the above space-group names. 
They are only intended as comments. 
;
_shelx_estimated_absorpt_t_min 0.467
_shelx_estimated_absorpt_t_max 0.914

loop_
_space_group_symop_operation_xyz
'x, y, z'
'-x, -y, -z'

loop_
_atom_site_label
_atom_site_type_symbol
_atom_site_fract_x
_atom_site_fract_y
_atom_site_fract_z
_atom_site_U_iso_or_equiv
_atom_site_adp_type
_atom_site_occupancy
_atom_site_site_symmetry_order
_atom_site_calc_flag
_atom_site_refinement_flags_posn
_atom_site_refinement_flags_adp
_atom_site_refinement_flags_occupancy
_atom_site_disorder_assembly
_atom_site_disorder_group
In1 In 0.30556(2) 0.66115(2) 0.24436(2) 0.01536(2) Uani 1 1 d . . . . .
Cl1 Cl 0.20854(4) 0.87573(3) 0.21631(3) 0.02258(5) Uani 1 1 d . . . . .
Cl2 Cl 0.27689(5) 0.54835(5) 0.02590(4) 0.03449(8) Uani 1 1 d . . . . .
Cl3 Cl 0.40912(3) 0.45963(3) 0.30201(3) 0.02194(5) Uani 1 1 d . . . . .
Cl4 Cl 0.38866(6) 0.88455(5) 0.87309(3) 0.03336(8) Uani 1 1 d . . . . .
N1 N 0.07791(11) 0.61607(10) 0.32257(10) 0.01647(14) Uani 1 1 d . . . . .
N2 N 0.32789(10) 0.75582(10) 0.45496(9) 0.01436(12) Uani 1 1 d . . . . .
N3 N 0.54641(11) 0.76914(10) 0.29677(10) 0.01614(14) Uani 1 1 d . . . . .
C11 C -0.04391(13) 0.54739(13) 0.24910(13) 0.01929(18) Uani 1 1 d . . . . .
H11A H -0.033005 0.512695 0.161284 0.023 Uiso 1 1 calc R U . . .
C12 C -0.18543(13) 0.52528(13) 0.29708(14) 0.02081(19) Uani 1 1 d . . . . .
H12A H -0.270526 0.476619 0.243232 0.025 Uiso 1 1 calc R U . . .
C13 C -0.19981(13) 0.57570(13) 0.42509(14) 0.02054(19) Uani 1 1 d . . . . .
H13A H -0.295329 0.561850 0.460582 0.025 Uiso 1 1 calc R U . . .
C14 C -0.07261(13) 0.64727(13) 0.50194(13) 0.01929(17) Uani 1 1 d . . . . .
H14A H -0.080759 0.682850 0.590024 0.023 Uiso 1 1 calc R U . . .
C15 C 0.06575(12) 0.66557(11) 0.44762(11) 0.01591(15) Uani 1 1 d . . . . .
C21 C 0.20832(12) 0.73673(11) 0.52234(11) 0.01579(15) Uani 1 1 d . . . . .
C22 C 0.22197(15) 0.77844(12) 0.65365(12) 0.01922(17) Uani 1 1 d . . . . .
H22A H 0.136694 0.767461 0.702202 0.023 Uiso 1 1 calc R U . . .
C23 C 0.36536(16) 0.83683(13) 0.71109(12) 0.02047(18) Uani 1 1 d . . . . .
C24 C 0.48992(15) 0.85665(12) 0.64056(12) 0.01927(17) Uani 1 1 d . . . . .
H24A H 0.587505 0.897032 0.680076 0.023 Uiso 1 1 calc R U . . .
C25 C 0.46496(12) 0.81460(11) 0.50952(11) 0.01534(14) Uani 1 1 d . . . . .
C31 C 0.64852(13) 0.77611(13) 0.21108(12) 0.01970(18) Uani 1 1 d . . . . .
H31A H 0.620758 0.733124 0.124657 0.024 Uiso 1 1 calc R U . . .
C32 C 0.79420(14) 0.84431(14) 0.24444(14) 0.0220(2) Uani 1 1 d . . . . .
H32A H 0.865503 0.847483 0.182093 0.026 Uiso 1 1 calc R U . . .
C33 C 0.83306(14) 0.90746(13) 0.37039(14) 0.0215(2) Uani 1 1 d . . . . .
H33A H 0.931699 0.955191 0.395410 0.026 Uiso 1 1 calc R U . . .
C34 C 0.72743(13) 0.90092(12) 0.46030(13) 0.01895(17) Uani 1 1 d . . . . .
H34A H 0.752217 0.944375 0.547057 0.023 Uiso 1 1 calc R U . . .
C35 C 0.58429(12) 0.82911(11) 0.42016(11) 0.01523(14) Uani 1 1 d . . . . .
O1 O -0.1161(2) 0.7509(2) 0.79189(16) 0.0569(6) Uani 1 1 d . . . . .
H1 H -0.207(5) 0.694(4) 0.790(4) 0.075(12) Uiso 1 1 d . . . . .
C41 C -0.0958(5) 0.8126(4) 0.9206(2) 0.0728(10) Uani 1 1 d . . . . .
H41A H 0.005511 0.863752 0.939565 0.109 Uiso 1 1 calc R U . . .
H41B H -0.100685 0.743601 0.967701 0.109 Uiso 1 1 calc R U . . .
H41C H -0.178060 0.873895 0.945279 0.109 Uiso 1 1 calc R U . . .

loop_
_atom_site_aniso_label
_atom_site_aniso_U_11
_atom_site_aniso_U_22
_atom_site_aniso_U_33
_atom_site_aniso_U_23
_atom_site_aniso_U_13
_atom_site_aniso_U_12
In1 0.01128(3) 0.01843(3) 0.01454(3) 0.00148(2) 0.00023(2) -0.00069(2)
Cl1 0.01924(10) 0.02228(11) 0.02678(13) 0.00861(10) -0.00316(9) 0.00019(9)
Cl2 0.03558(18) 0.0448(2) 0.01633(12) -0.00436(13) -0.00192(12) 0.00664(15)
Cl3 0.01664(10) 0.01931(11) 0.03003(14) 0.00643(10) 0.00218(9) 0.00206(8)
Cl4 0.0405(2) 0.0412(2) 0.01492(11) 0.00323(12) -0.00082(12) -0.00478(15)
N1 0.0123(3) 0.0181(3) 0.0184(4) 0.0037(3) 0.0008(3) 0.0001(2)
N2 0.0122(3) 0.0162(3) 0.0144(3) 0.0034(3) 0.0013(2) 0.0010(2)
N3 0.0123(3) 0.0176(3) 0.0175(3) 0.0030(3) 0.0006(2) 0.0002(2)
C11 0.0125(3) 0.0218(4) 0.0226(5) 0.0049(4) -0.0005(3) -0.0013(3)
C12 0.0129(3) 0.0233(5) 0.0270(5) 0.0088(4) -0.0004(3) -0.0016(3)
C13 0.0127(3) 0.0230(5) 0.0292(6) 0.0122(4) 0.0041(3) 0.0016(3)
C14 0.0150(4) 0.0221(4) 0.0225(5) 0.0081(4) 0.0044(3) 0.0025(3)
C15 0.0133(3) 0.0162(4) 0.0188(4) 0.0053(3) 0.0021(3) 0.0014(3)
C21 0.0158(3) 0.0150(3) 0.0164(4) 0.0035(3) 0.0026(3) 0.0014(3)
C22 0.0219(4) 0.0189(4) 0.0166(4) 0.0040(3) 0.0033(3) 0.0002(3)
C23 0.0259(5) 0.0199(4) 0.0146(4) 0.0032(3) 0.0002(3) 0.0000(4)
C24 0.0211(4) 0.0187(4) 0.0167(4) 0.0033(3) -0.0020(3) -0.0009(3)
C25 0.0146(3) 0.0150(3) 0.0155(4) 0.0027(3) -0.0004(3) 0.0004(3)
C31 0.0149(4) 0.0229(5) 0.0205(4) 0.0043(4) 0.0027(3) 0.0001(3)
C32 0.0150(4) 0.0256(5) 0.0255(5) 0.0070(4) 0.0036(4) -0.0009(3)
C33 0.0141(4) 0.0213(4) 0.0278(5) 0.0051(4) -0.0001(3) -0.0019(3)
C34 0.0141(3) 0.0177(4) 0.0230(5) 0.0026(4) -0.0018(3) -0.0009(3)
C35 0.0128(3) 0.0146(3) 0.0173(4) 0.0028(3) -0.0008(3) 0.0005(3)
O1 0.0602(10) 0.0639(11) 0.0305(7) -0.0115(7) 0.0182(7) -0.0322(9)
C41 0.097(3) 0.0721(19) 0.0304(10) -0.0177(11) 0.0148(13) -0.0200(18)

loop_
_atom_type_symbol
_atom_type_description
_atom_type_scat_dispersion_real
_atom_type_scat_dispersion_imag
_atom_type_scat_source
C C 0.0033 0.0016 'International Tables Vol C Tables 4.2.6.8 and 6.1.1.4'
H H 0.0000 0.0000 'International Tables Vol C Tables 4.2.6.8 and 6.1.1.4'
N N 0.0061 0.0033 'International Tables Vol C Tables 4.2.6.8 and 6.1.1.4'
O O 0.0106 0.0060 'International Tables Vol C Tables 4.2.6.8 and 6.1.1.4'
Cl Cl 0.1484 0.1585 'International Tables Vol C Tables 4.2.6.8 and 6.1.1.4'
In In -0.7276 1.3100 'International Tables Vol C Tables 4.2.6.8 and 6.1.1.4'

loop_
_geom_angle_atom_site_label_1
_geom_angle_atom_site_label_2
_geom_angle_atom_site_label_3
_geom_angle
_geom_angle_site_symmetry_1
_geom_angle_site_symmetry_3
_geom_angle_publ_flag
N1 In1 N2 72.26(3) . . ?
N1 In1 N3 143.79(4) . . ?
N2 In1 N3 71.55(3) . . ?
N1 In1 Cl2 105.50(3) . . ?
N2 In1 Cl2 176.31(3) . . ?
N3 In1 Cl2 110.70(3) . . ?
N1 In1 Cl1 89.25(3) . . ?
N2 In1 Cl1 88.33(3) . . ?
N3 In1 Cl1 88.64(3) . . ?
Cl2 In1 Cl1 94.615(15) . . ?
N1 In1 Cl3 89.11(3) . . ?
N2 In1 Cl3 84.42(3) . . ?
N3 In1 Cl3 88.49(3) . . ?
Cl2 In1 Cl3 92.659(15) . . ?
Cl1 In1 Cl3 172.719(12) . . ?
C11 N1 C15 120.09(10) . . ?
C11 N1 In1 122.50(8) . . ?
C15 N1 In1 117.37(7) . . ?
C21 N2 C25 122.11(10) . . ?
C21 N2 In1 118.21(7) . . ?
C25 N2 In1 119.19(7) . . ?
C31 N3 C35 119.76(10) . . ?
C31 N3 In1 122.75(8) . . ?
C35 N3 In1 117.49(7) . . ?
N1 C11 C12 122.13(12) . . ?
N1 C11 H11A 118.9 . . ?
C12 C11 H11A 118.9 . . ?
C13 C12 C11 118.45(11) . . ?
C13 C12 H12A 120.8 . . ?
C11 C12 H12A 120.8 . . ?
C12 C13 C14 119.47(11) . . ?
C12 C13 H13A 120.3 . . ?
C14 C13 H13A 120.3 . . ?
C15 C14 C13 119.04(12) . . ?
C15 C14 H14A 120.5 . . ?
C13 C14 H14A 120.5 . . ?
N1 C15 C14 120.81(11) . . ?
N1 C15 C21 116.34(9) . . ?
C14 C15 C21 122.83(11) . . ?
N2 C21 C22 120.76(10) . . ?
N2 C21 C15 115.48(10) . . ?
C22 C21 C15 123.73(10) . . ?
C23 C22 C21 117.41(11) . . ?
C23 C22 H22A 121.3 . . ?
C21 C22 H22A 121.3 . . ?
C22 C23 C24 121.69(11) . . ?
C22 C23 Cl4 118.80(10) . . ?
C24 C23 Cl4 119.52(10) . . ?
C25 C24 C23 117.05(11) . . ?
C25 C24 H24A 121.5 . . ?
C23 C24 H24A 121.5 . . ?
N2 C25 C24 120.94(10) . . ?
N2 C25 C35 114.89(10) . . ?
C24 C25 C35 124.16(10) . . ?
N3 C31 C32 122.03(12) . . ?
N3 C31 H31A 119.0 . . ?
C32 C31 H31A 119.0 . . ?
C33 C32 C31 118.55(12) . . ?
C33 C32 H32A 120.7 . . ?
C31 C32 H32A 120.7 . . ?
C32 C33 C34 119.84(11) . . ?
C32 C33 H33A 120.1 . . ?
C34 C33 H33A 120.1 . . ?
C33 C34 C35 118.45(12) . . ?
C33 C34 H34A 120.8 . . ?
C35 C34 H34A 120.8 . . ?
N3 C35 C34 121.35(11) . . ?
N3 C35 C25 116.31(9) . . ?
C34 C35 C25 122.34(10) . . ?
C41 O1 H1 100(3) . . ?
O1 C41 H41A 109.5 . . ?
O1 C41 H41B 109.5 . . ?
H41A C41 H41B 109.5 . . ?
O1 C41 H41C 109.5 . . ?
H41A C41 H41C 109.5 . . ?
H41B C41 H41C 109.5 . . ?

loop_
_geom_bond_atom_site_label_1
_geom_bond_atom_site_label_2
_geom_bond_distance
_geom_bond_site_symmetry_2
_geom_bond_publ_flag
In1 N1 2.2586(10) . ?
In1 N2 2.2602(10) . ?
In1 N3 2.2771(9) . ?
In1 Cl2 2.3743(4) . ?
In1 Cl1 2.4915(3) . ?
In1 Cl3 2.5161(3) . ?
Cl4 C23 1.7172(13) . ?
N1 C11 1.3393(15) . ?
N1 C15 1.3481(16) . ?
N2 C21 1.3360(14) . ?
N2 C25 1.3371(14) . ?
N3 C31 1.3353(16) . ?
N3 C35 1.3509(15) . ?
C11 C12 1.3866(17) . ?
C11 H11A 0.9500 . ?
C12 C13 1.382(2) . ?
C12 H12A 0.9500 . ?
C13 C14 1.3987(18) . ?
C13 H13A 0.9500 . ?
C14 C15 1.3884(16) . ?
C14 H14A 0.9500 . ?
C15 C21 1.4875(16) . ?
C21 C22 1.3913(17) . ?
C22 C23 1.3912(18) . ?
C22 H22A 0.9500 . ?
C23 C24 1.3940(19) . ?
C24 C25 1.3934(17) . ?
C24 H24A 0.9500 . ?
C25 C35 1.4871(16) . ?
C31 C32 1.3900(17) . ?
C31 H31A 0.9500 . ?
C32 C33 1.383(2) . ?
C32 H32A 0.9500 . ?
C33 C34 1.3904(19) . ?
C33 H33A 0.9500 . ?
C34 C35 1.3941(15) . ?
C34 H34A 0.9500 . ?
O1 C41 1.390(3) . ?
O1 H1 0.94(4) . ?
C41 H41A 0.9800 . ?
C41 H41B 0.9800 . ?
C41 H41C 0.9800 . ?

loop_
_geom_hbond_atom_site_label_D
_geom_hbond_atom_site_label_H
_geom_hbond_atom_site_label_A
_geom_hbond_distance_DH
_geom_hbond_distance_HA
_geom_hbond_distance_DA
_geom_hbond_angle_DHA
_geom_hbond_site_symmetry_A
_geom_hbond_publ_flag
O1 H1 Cl3 0.94(4) 2.30(4) 3.1820(17) 156(4) 2_566 yes

loop_
_geom_torsion_atom_site_label_1
_geom_torsion_atom_site_label_2
_geom_torsion_atom_site_label_3
_geom_torsion_atom_site_label_4
_geom_torsion
_geom_torsion_site_symmetry_1
_geom_torsion_site_symmetry_2
_geom_torsion_site_symmetry_3
_geom_torsion_site_symmetry_4
_geom_torsion_publ_flag
C15 N1 C11 C12 0.44(18) . . . . ?
In1 N1 C11 C12 -177.09(9) . . . . ?
N1 C11 C12 C13 -0.28(19) . . . . ?
C11 C12 C13 C14 0.18(18) . . . . ?
C12 C13 C14 C15 -0.24(18) . . . . ?
C11 N1 C15 C14 -0.50(17) . . . . ?
In1 N1 C15 C14 177.15(8) . . . . ?
C11 N1 C15 C21 178.15(10) . . . . ?
In1 N1 C15 C21 -4.19(12) . . . . ?
C13 C14 C15 N1 0.40(17) . . . . ?
C13 C14 C15 C21 -178.16(10) . . . . ?
C25 N2 C21 C22 0.29(17) . . . . ?
In1 N2 C21 C22 172.20(8) . . . . ?
C25 N2 C21 C15 -177.91(10) . . . . ?
In1 N2 C21 C15 -6.00(12) . . . . ?
N1 C15 C21 N2 6.72(14) . . . . ?
C14 C15 C21 N2 -174.66(10) . . . . ?
N1 C15 C21 C22 -171.42(11) . . . . ?
C14 C15 C21 C22 7.20(17) . . . . ?
N2 C21 C22 C23 -1.73(17) . . . . ?
C15 C21 C22 C23 176.32(11) . . . . ?
C21 C22 C23 C24 1.75(19) . . . . ?
C21 C22 C23 Cl4 -177.89(9) . . . . ?
C22 C23 C24 C25 -0.37(18) . . . . ?
Cl4 C23 C24 C25 179.27(9) . . . . ?
C21 N2 C25 C24 1.20(17) . . . . ?
In1 N2 C25 C24 -170.63(8) . . . . ?
C21 N2 C25 C35 -179.31(10) . . . . ?
In1 N2 C25 C35 8.86(12) . . . . ?
C23 C24 C25 N2 -1.13(17) . . . . ?
C23 C24 C25 C35 179.43(11) . . . . ?
C35 N3 C31 C32 -0.34(18) . . . . ?
In1 N3 C31 C32 178.94(10) . . . . ?
N3 C31 C32 C33 -0.5(2) . . . . ?
C31 C32 C33 C34 0.4(2) . . . . ?
C32 C33 C34 C35 0.48(18) . . . . ?
C31 N3 C35 C34 1.27(17) . . . . ?
In1 N3 C35 C34 -178.04(8) . . . . ?
C31 N3 C35 C25 -179.02(10) . . . . ?
In1 N3 C35 C25 1.67(12) . . . . ?
C33 C34 C35 N3 -1.34(17) . . . . ?
C33 C34 C35 C25 178.97(11) . . . . ?
N2 C25 C35 N3 -6.83(14) . . . . ?
C24 C25 C35 N3 172.65(11) . . . . ?
N2 C25 C35 C34 172.88(10) . . . . ?
C24 C25 C35 C34 -7.65(17) . . . . ?
